data_7051200
loop_
_publ_author_name
'Uznanski, Pawel'
'Amiens, Catherine'
'Donnadieu, Bruno'
'Coppel, Yannick'
'Chaudret, Bruno'

_publ_section_title
;
 Oxidation of photochromic spirooxazines by coinage metal cations. Part I.
 Reaction with AgNO3: formation and characterisation of silver particles
;
_journal_coden_ASTM NJCHE5
_journal_issue 12
_journal_name_full 'New Journal of Chemistry'
_journal_page_first 1486
_journal_page_last 1494
_journal_paper_doi 10.1039/b105446p
_journal_volume 25
_journal_year 2001
_chemical_formula_sum 'C27 H24 N2 O2'
_chemical_formula_weight 408.48
_space_group_IT_number 14
_symmetry_cell_setting monoclinic
_symmetry_space_group_name_Hall '-P 2ybc'
_symmetry_space_group_name_H-M 'P 1 21/c 1'
_atom_sites_solution_hydrogens geom
_atom_sites_solution_primary direct
_atom_sites_solution_secondary difmap
_audit_creation_method SHELXL-97
_cell_angle_alpha 90.00
_cell_angle_beta 96.61(3)
_cell_angle_gamma 90.00
_cell_formula_units_Z 4
_cell_length_a 13.450(3)
_cell_length_b 20.456(4)
_cell_length_c 7.667(2)
_cell_measurement_reflns_used 5000
_cell_measurement_temperature 180(2)
_cell_volume 2095.4(8)
_computing_cell_refinement
;
Stoe and Cie (1996) IPDS Manual. Version 2.75 Stoe and Cie, Darmstadt, Germany.
;
_computing_data_collection
;
Stoe and Cie (1996) IPDS Manual. Version 2.75 Stoe and Cie, Darmstadt, Germany.
;
_computing_data_reduction
;
Stoe and Cie (1996) IPDS Manual. Version 2.75 Stoe and Cie, Darmstadt, Germany.
;
_computing_molecular_graphics
;
Zsolnai,L.(1997). ZORTEP.Molecular Graphics Program.University of Heidelberg, 
Germany.
;
_computing_publication_material 'SHELXL-97 (Sheldrick, 1997)'
_computing_structure_refinement
;
SHELXL-97 (Sheldrick, 1997)
;
_computing_structure_solution
;
Altomare, A., Cascarano, G., Giacovazzo G., Guagliardi A., Burla M.C., Polidori, 
G.  & Camalli, M. (1994) SIR92 - a program for automatic solution of crystal 
structures by direct methods. J. Appl. Cryst. (27), 435.
;
_diffrn_ambient_temperature 180(2)
_diffrn_measured_fraction_theta_full 0.990
_diffrn_measured_fraction_theta_max 0.990
_diffrn_measurement_device_type
;
Stoe and Cie (1996) IPDS Manual. Version 2.75. Stoe and Cie, Darmstadt,
Germany
;
_diffrn_radiation_monochromator graphite
_diffrn_radiation_source 'fine-focus sealed tube'
_diffrn_radiation_type MoK\a
_diffrn_radiation_wavelength 0.71073
_diffrn_reflns_av_R_equivalents 0.1076
_diffrn_reflns_av_sigmaI/netI 0.1018
_diffrn_reflns_limit_h_max 14
_diffrn_reflns_limit_h_min -14
_diffrn_reflns_limit_k_max 22
_diffrn_reflns_limit_k_min -22
_diffrn_reflns_limit_l_max 8
_diffrn_reflns_limit_l_min -8
_diffrn_reflns_number 12417
_diffrn_reflns_theta_full 23.25
_diffrn_reflns_theta_max 23.25
_diffrn_reflns_theta_min 1.82
_diffrn_standards_number 200
_exptl_absorpt_coefficient_mu 0.082
_exptl_absorpt_correction_T_max 0.80
_exptl_absorpt_correction_T_min 0.41
_exptl_absorpt_correction_type semi-empirical
_exptl_crystal_colour yellow
_exptl_crystal_density_diffrn 1.295
_exptl_crystal_density_meas ?
_exptl_crystal_density_method 'not measured'
_exptl_crystal_description parallelepiped
_exptl_crystal_F_000 864
_exptl_crystal_size_max 0.370
_exptl_crystal_size_mid 0.25
_exptl_crystal_size_min 0.15
_refine_diff_density_max 0.225
_refine_diff_density_min -0.253
_refine_diff_density_rms 0.060
_refine_ls_extinction_method none
_refine_ls_goodness_of_fit_ref 0.902
_refine_ls_hydrogen_treatment mixed
_refine_ls_matrix_type full
_refine_ls_number_parameters 284
_refine_ls_number_reflns 2978
_refine_ls_number_restraints 0
_refine_ls_restrained_S_all 0.902
_refine_ls_R_factor_all 0.1302
_refine_ls_R_factor_gt 0.0603
_refine_ls_shift/su_max 0.000
_refine_ls_shift/su_mean 0.000
_refine_ls_structure_factor_coef Fsqd
_refine_ls_weighting_details 'calc w=1/[\s^2^(Fo^2^)+(0.0990P)^2^+0.0000P] where P=(Fo^2^+2Fc^2^)/3'
_refine_ls_weighting_scheme calc
_refine_ls_wR_factor_gt 0.1441
_refine_ls_wR_factor_ref 0.1799
_reflns_number_gt 1487
_reflns_number_total 2978
_reflns_threshold_expression >2sigma(I)
_cod_data_source_file b105446p.txt
_cod_data_source_block 3
_cod_depositor_comments
;
The following automatic conversions were performed:

'_exptl_crystal_density_meas' value 'none' was changed to '?' - the
value is perceived as not measured.

Automatic conversion script
Id: cif_fix_values 3008 2015-01-20 13:52:24Z robertas 
;
_cod_original_sg_symbol_H-M P21/c
_cod_original_formula_sum C27H24N2O2
_cod_database_code 7051200
_cell_measurement_2theta_min 3.6
_cell_measurement_2theta_max 48.2

loop_
_symmetry_equiv_pos_as_xyz
'x, y, z'
'-x, y+1/2, -z+1/2'
'-x, -y, -z'
'x, -y-1/2, z-1/2'

loop_
_atom_site_label
_atom_site_type_symbol
_atom_site_fract_x
_atom_site_fract_y
_atom_site_fract_z
_atom_site_U_iso_or_equiv
_atom_site_adp_type
_atom_site_occupancy
_atom_site_symmetry_multiplicity
_atom_site_calc_flag
_atom_site_refinement_flags
_atom_site_disorder_assembly
_atom_site_disorder_group
N1 N 0.3755(3) 0.06963(17) 0.4404(5) 0.0341(10) Uani 1 1 d . . .
N2 N 0.1389(3) -0.00934(16) 0.4893(4) 0.0289(9) Uani 1 1 d . . .
O1 O 0.1801(2) 0.06046(13) 0.2748(4) 0.0334(8) Uani 1 1 d . . .
O2 O 0.3282(2) -0.00254(14) 0.6445(4) 0.0356(8) Uani 1 1 d . . .
C1 C 0.2164(3) 0.0061(2) 0.3837(6) 0.0297(11) Uani 1 1 d . . .
C2 C 0.3126(3) 0.0282(2) 0.4881(6) 0.0313(11) Uani 1 1 d . . .
C3 C 0.3461(3) 0.10022(19) 0.2772(6) 0.0300(11) Uani 1 1 d . . .
C4 C 0.4185(3) 0.13698(18) 0.1958(6) 0.0300(11) Uani 1 1 d . . .
C5 C 0.5195(3) 0.1386(2) 0.2676(6) 0.0363(12) Uani 1 1 d . . .
H5 H 0.5397 0.1152 0.3727 0.044 Uiso 1 1 calc R . .
C6 C 0.5897(4) 0.1735(2) 0.1889(6) 0.0392(12) Uani 1 1 d . . .
H6 H 0.6577 0.1740 0.2388 0.047 Uiso 1 1 calc R . .
C7 C 0.5599(4) 0.2077(2) 0.0361(7) 0.0428(13) Uani 1 1 d . . .
H7 H 0.6082 0.2314 -0.0195 0.051 Uiso 1 1 calc R . .
C8 C 0.4612(4) 0.2080(2) -0.0365(6) 0.0390(12) Uani 1 1 d . . .
H8 H 0.4424 0.2323 -0.1407 0.047 Uiso 1 1 calc R . .
C9 C 0.3886(3) 0.1731(2) 0.0405(6) 0.0305(11) Uani 1 1 d . . .
C10 C 0.2830(3) 0.17314(19) -0.0318(6) 0.0323(11) Uani 1 1 d . . .
C11 C 0.2465(4) 0.2102(2) -0.1774(6) 0.0410(13) Uani 1 1 d . . .
H11 H 0.2916 0.2364 -0.2337 0.049 Uiso 1 1 calc R . .
C12 C 0.1467(4) 0.2097(2) -0.2420(6) 0.0416(13) Uani 1 1 d . . .
H12 H 0.1236 0.2349 -0.3425 0.050 Uiso 1 1 calc R . .
C13 C 0.0797(4) 0.1720(2) -0.1593(6) 0.0366(12) Uani 1 1 d . . .
H13 H 0.0107 0.1724 -0.2026 0.044 Uiso 1 1 calc R . .
C14 C 0.1121(3) 0.1349(2) -0.0177(6) 0.0341(11) Uani 1 1 d . . .
H14 H 0.0659 0.1089 0.0366 0.041 Uiso 1 1 calc R . .
C15 C 0.2150(3) 0.13483(19) 0.0497(5) 0.0295(11) Uani 1 1 d . . .
C16 C 0.2508(3) 0.09744(19) 0.2013(6) 0.0289(11) Uani 1 1 d . . .
C17 C 0.1366(3) -0.0766(2) 0.5159(6) 0.0326(11) Uani 1 1 d . . .
C18 C 0.0874(4) -0.1113(2) 0.6347(6) 0.0428(13) Uani 1 1 d . . .
H18 H 0.0512 -0.0895 0.7167 0.051 Uiso 1 1 calc R . .
C19 C 0.0925(4) -0.1784(3) 0.6308(8) 0.0555(16) Uani 1 1 d . . .
H19 H 0.0578 -0.2030 0.7097 0.067 Uiso 1 1 calc R . .
C20 C 0.1458(5) -0.2105(3) 0.5169(8) 0.0555(16) Uani 1 1 d . . .
H20 H 0.1486 -0.2569 0.5184 0.067 Uiso 1 1 calc R . .
C21 C 0.1965(4) -0.1757(2) 0.3978(7) 0.0444(13) Uani 1 1 d . . .
H21 H 0.2345 -0.1977 0.3189 0.053 Uiso 1 1 calc R . .
C22 C 0.1898(4) -0.1079(2) 0.3981(6) 0.0364(12) Uani 1 1 d . . .
C23 C 0.2291(4) -0.0587(2) 0.2759(6) 0.0339(11) Uani 1 1 d . . .
C2A C 0.1149(4) 0.0367(2) 0.6244(6) 0.0427(13) Uani 1 1 d . . .
H2A1 H 0.1149 0.0814 0.5779 0.064 Uiso 1 1 calc R . .
H2A2 H 0.1651 0.0331 0.7272 0.064 Uiso 1 1 calc R . .
H2A3 H 0.0486 0.0266 0.6585 0.064 Uiso 1 1 calc R . .
C2B C 0.4141(4) 0.0191(2) 0.7604(6) 0.0457(14) Uani 1 1 d . . .
H2B1 H 0.4180 -0.0055 0.8707 0.069 Uiso 1 1 calc R . .
H2B2 H 0.4076 0.0658 0.7847 0.069 Uiso 1 1 calc R . .
H2B3 H 0.4751 0.0116 0.7044 0.069 Uiso 1 1 calc R . .
C23A C 0.1590(4) -0.0567(2) 0.1027(6) 0.0464(14) Uani 1 1 d . . .
H23A H 0.1836 -0.0242 0.0240 0.070 Uiso 1 1 calc R . .
H23B H 0.0914 -0.0447 0.1268 0.070 Uiso 1 1 calc R . .
H23C H 0.1574 -0.0998 0.0468 0.070 Uiso 1 1 calc R . .
C23B C 0.3361(4) -0.0719(2) 0.2378(7) 0.0452(13) Uani 1 1 d . . .
H23D H 0.3590 -0.0358 0.1684 0.068 Uiso 1 1 calc R . .
H23E H 0.3382 -0.1128 0.1718 0.068 Uiso 1 1 calc R . .
H23F H 0.3799 -0.0755 0.3488 0.068 Uiso 1 1 calc R . .

loop_
_atom_site_aniso_label
_atom_site_aniso_U_11
_atom_site_aniso_U_22
_atom_site_aniso_U_33
_atom_site_aniso_U_23
_atom_site_aniso_U_13
_atom_site_aniso_U_12
N1 0.036(2) 0.034(2) 0.033(2) 0.0022(17) 0.0044(19) 0.0004(18)
N2 0.028(2) 0.032(2) 0.029(2) 0.0013(17) 0.0128(18) -0.0019(16)
O1 0.0290(17) 0.0346(16) 0.0366(18) 0.0076(14) 0.0043(15) -0.0010(14)
O2 0.0314(18) 0.0427(17) 0.0318(17) 0.0053(15) 0.0002(15) -0.0069(14)
C1 0.026(3) 0.029(2) 0.034(3) 0.005(2) 0.005(2) 0.0043(19)
C2 0.032(3) 0.030(2) 0.033(3) 0.003(2) 0.007(2) 0.003(2)
C3 0.034(3) 0.025(2) 0.032(3) 0.0027(19) 0.007(2) -0.0015(19)
C4 0.032(3) 0.023(2) 0.036(3) -0.002(2) 0.006(2) 0.001(2)
C5 0.033(3) 0.035(2) 0.041(3) 0.004(2) 0.006(2) 0.002(2)
C6 0.035(3) 0.040(3) 0.044(3) -0.004(2) 0.007(3) -0.004(2)
C7 0.041(3) 0.039(3) 0.051(3) 0.004(2) 0.015(3) -0.008(2)
C8 0.041(3) 0.037(3) 0.041(3) 0.005(2) 0.011(3) -0.001(2)
C9 0.029(3) 0.030(2) 0.035(3) 0.001(2) 0.008(2) 0.001(2)
C10 0.034(3) 0.027(2) 0.036(3) 0.004(2) 0.008(2) 0.000(2)
C11 0.047(3) 0.038(3) 0.039(3) 0.014(2) 0.007(3) -0.001(2)
C12 0.043(3) 0.039(3) 0.042(3) 0.012(2) 0.002(3) 0.003(2)
C13 0.037(3) 0.036(2) 0.035(3) 0.001(2) -0.002(2) 0.002(2)
C14 0.033(3) 0.034(2) 0.036(3) -0.002(2) 0.005(2) 0.000(2)
C15 0.033(3) 0.027(2) 0.028(2) -0.003(2) 0.003(2) 0.001(2)
C16 0.028(3) 0.029(2) 0.030(3) 0.0003(19) 0.008(2) -0.0043(19)
C17 0.028(3) 0.036(2) 0.034(3) 0.005(2) 0.006(2) 0.001(2)
C18 0.041(3) 0.054(3) 0.034(3) 0.010(2) 0.008(3) -0.009(2)
C19 0.064(4) 0.047(3) 0.052(4) 0.018(3) -0.004(3) -0.022(3)
C20 0.072(4) 0.039(3) 0.052(4) 0.005(3) -0.008(3) -0.015(3)
C21 0.049(3) 0.037(3) 0.045(3) -0.002(2) -0.005(3) 0.000(2)
C22 0.039(3) 0.035(2) 0.033(3) 0.005(2) -0.004(2) -0.003(2)
C23 0.039(3) 0.035(2) 0.028(3) -0.001(2) 0.004(2) -0.005(2)
C2A 0.038(3) 0.050(3) 0.041(3) -0.005(2) 0.009(3) 0.002(2)
C2B 0.045(3) 0.051(3) 0.039(3) 0.003(2) -0.006(3) -0.007(2)
C23A 0.061(4) 0.044(3) 0.033(3) -0.003(2) 0.001(3) -0.003(2)
C23B 0.040(3) 0.049(3) 0.049(3) -0.006(2) 0.018(3) 0.007(2)

loop_
_atom_type_symbol
_atom_type_description
_atom_type_scat_dispersion_real
_atom_type_scat_dispersion_imag
_atom_type_scat_source
C C 0.0033 0.0016 'International Tables Vol C Tables 4.2.6.8 and 6.1.1.4'
H H 0.0000 0.0000 'International Tables Vol C Tables 4.2.6.8 and 6.1.1.4'
N N 0.0061 0.0033 'International Tables Vol C Tables 4.2.6.8 and 6.1.1.4'
O O 0.0106 0.0060 'International Tables Vol C Tables 4.2.6.8 and 6.1.1.4'

loop_
_geom_angle_atom_site_label_1
_geom_angle_atom_site_label_2
_geom_angle_atom_site_label_3
_geom_angle
_geom_angle_site_symmetry_1
_geom_angle_site_symmetry_3
_geom_angle_publ_flag
C2 N1 C3 114.8(4) . . ?
C17 N2 C1 109.4(3) . . ?
C17 N2 C2A 121.5(4) . . ?
C1 N2 C2A 119.6(3) . . ?
C16 O1 C1 117.0(3) . . ?
C2 O2 C2B 115.8(3) . . ?
N2 C1 O1 106.2(3) . . ?
N2 C1 C2 113.8(4) . . ?
O1 C1 C2 106.8(3) . . ?
N2 C1 C23 103.9(3) . . ?
O1 C1 C23 113.2(3) . . ?
C2 C1 C23 113.0(4) . . ?
N1 C2 O2 121.5(4) . . ?
N1 C2 C1 126.9(4) . . ?
O2 C2 C1 111.6(4) . . ?
C16 C3 N1 121.3(4) . . ?
C16 C3 C4 119.7(4) . . ?
N1 C3 C4 119.0(4) . . ?
C5 C4 C9 118.9(4) . . ?
C5 C4 C3 121.2(4) . . ?
C9 C4 C3 119.9(4) . . ?
C6 C5 C4 121.4(4) . . ?
C5 C6 C7 119.1(5) . . ?
C8 C7 C6 121.0(5) . . ?
C7 C8 C9 121.0(4) . . ?
C8 C9 C4 118.5(4) . . ?
C8 C9 C10 122.4(4) . . ?
C4 C9 C10 119.1(4) . . ?
C11 C10 C15 118.2(4) . . ?
C11 C10 C9 122.8(4) . . ?
C15 C10 C9 119.0(4) . . ?
C12 C11 C10 121.6(5) . . ?
C11 C12 C13 119.7(4) . . ?
C14 C13 C12 120.7(4) . . ?
C13 C14 C15 120.1(4) . . ?
C10 C15 C14 119.6(4) . . ?
C10 C15 C16 119.0(4) . . ?
C14 C15 C16 121.3(4) . . ?
C3 C16 O1 120.8(4) . . ?
C3 C16 C15 123.0(4) . . ?
O1 C16 C15 116.1(4) . . ?
C22 C17 C18 121.3(4) . . ?
C22 C17 N2 110.0(4) . . ?
C18 C17 N2 128.7(4) . . ?
C19 C18 C17 118.0(5) . . ?
C20 C19 C18 121.8(5) . . ?
C19 C20 C21 120.4(5) . . ?
C22 C21 C20 118.1(5) . . ?
C17 C22 C21 120.3(5) . . ?
C17 C22 C23 110.1(4) . . ?
C21 C22 C23 129.5(5) . . ?
C22 C23 C23B 114.0(4) . . ?
C22 C23 C23A 109.2(4) . . ?
C23B C23 C23A 109.7(4) . . ?
C22 C23 C1 99.7(4) . . ?
C23B C23 C1 114.2(4) . . ?
C23A C23 C1 109.6(4) . . ?

loop_
_geom_bond_atom_site_label_1
_geom_bond_atom_site_label_2
_geom_bond_distance
_geom_bond_site_symmetry_2
_geom_bond_publ_flag
N1 C2 1.280(5) . ?
N1 C3 1.414(5) . ?
N2 C17 1.393(5) . ?
N2 C1 1.427(6) . ?
N2 C2A 1.464(6) . ?
O1 C16 1.384(5) . ?
O1 C1 1.441(5) . ?
O2 C2 1.349(5) . ?
O2 C2B 1.444(5) . ?
C1 C2 1.510(6) . ?
C1 C23 1.582(6) . ?
C3 C16 1.347(6) . ?
C3 C4 1.429(6) . ?
C4 C5 1.405(6) . ?
C4 C9 1.420(6) . ?
C5 C6 1.377(7) . ?
C6 C7 1.384(7) . ?
C7 C8 1.379(7) . ?
C8 C9 1.395(6) . ?
C9 C10 1.464(6) . ?
C10 C11 1.391(6) . ?
C10 C15 1.405(6) . ?
C11 C12 1.377(6) . ?
C12 C13 1.391(7) . ?
C13 C14 1.355(6) . ?
C14 C15 1.420(6) . ?
C15 C16 1.428(6) . ?
C17 C22 1.373(7) . ?
C17 C18 1.382(6) . ?
C18 C19 1.373(7) . ?
C19 C20 1.362(8) . ?
C20 C21 1.396(7) . ?
C21 C22 1.390(6) . ?
C22 C23 1.511(6) . ?
C23 C23B 1.525(7) . ?
C23 C23A 1.539(6) . ?

loop_
_cod_changelog_entry_id
_cod_changelog_entry_author
_cod_changelog_entry_date
_cod_changelog_entry_text
1 'Vaitkus, Antanas' 2022-05-09T02:00:00+03:00 'Updated bibliographic information.'
2 'Vaitkus, Antanas' 2022-05-09T02:05:00+03:00
;
 Changed the '_diffrn_radiation_type' data item value to 'MoK\a' after
 consulting the original publication.
;
